data_2013129
loop_
_publ_author_name
'\'Slepokura, Katarzyna'
'Lis, Tadeusz'

_publ_section_title
;
 Polymeric bis(phosphonomethylcarboxylato)calcium(II) at 85K
;
_journal_issue 3
_journal_name_full 'Acta Crystallographica Section C'
_journal_page_first m76
_journal_page_last m78
_journal_paper_doi 10.1107/S0108270102023302
_journal_volume 59
_journal_year 2003
_chemical_formula_iupac '[Ca (C2 H4 O5 P)2]'
_chemical_formula_moiety 'C4 H8 Ca O10 P2'
_chemical_formula_sum 'C4 H8 Ca O10 P2'
_chemical_formula_weight 318.12
_chemical_name_common 'calcium bis(2-phosphonoacetate)'
_chemical_name_systematic
;
poly[calcium(II)-di-\m-carboxymethylphosphonato]
;
_space_group_IT_number 13
_symmetry_cell_setting monoclinic
_symmetry_space_group_name_Hall '-P 2yc'
_symmetry_space_group_name_H-M 'P 1 2/c 1'
_atom_sites_solution_hydrogens geom
_atom_sites_solution_primary direct
_atom_sites_solution_secondary difmap
_cell_angle_alpha 90
_cell_angle_beta 106.50(3)
_cell_angle_gamma 90
_cell_formula_units_Z 2
_cell_length_a 13.021(3)
_cell_length_b 5.516(2)
_cell_length_c 7.358(2)
_cell_measurement_reflns_used 6172
_cell_measurement_temperature 85(2)
_cell_volume 506.7(3)
_computing_cell_refinement 'Please provide missing information'
_computing_data_collection 'Please provide missing information'
_computing_data_reduction 'Please provide missing information'
_computing_molecular_graphics 'Please provide missing information'
_computing_publication_material 'Please provide missing information'
_computing_structure_refinement 'SHELXL97 (Sheldrick, 1997)'
_computing_structure_solution 'SHELXS97 (Sheldrick, 1997)'
_diffrn_ambient_temperature 85(2)
_diffrn_measured_fraction_theta_full 0.849
_diffrn_measured_fraction_theta_max 0.849
_diffrn_measurement_device_type 'Kuma KM4 CCD \k-geometry'
_diffrn_measurement_method \w
_diffrn_radiation_monochromator graphite
_diffrn_radiation_source 'fine-focus sealed tube'
_diffrn_radiation_type MoK\a
_diffrn_radiation_wavelength 0.71073
_diffrn_reflns_av_R_equivalents 0.021
_diffrn_reflns_av_sigmaI/netI 0.017
_diffrn_reflns_limit_h_max 21
_diffrn_reflns_limit_h_min -22
_diffrn_reflns_limit_k_max 9
_diffrn_reflns_limit_k_min -9
_diffrn_reflns_limit_l_max 12
_diffrn_reflns_limit_l_min -10
_diffrn_reflns_number 8195
_diffrn_reflns_theta_full 37.43
_diffrn_reflns_theta_max 37.43
_diffrn_reflns_theta_min 3.69
_exptl_absorpt_coefficient_mu 0.981
_exptl_absorpt_correction_T_max 0.950
_exptl_absorpt_correction_T_min 0.782
_exptl_absorpt_correction_type gaussian
_exptl_absorpt_process_details 'SHELXTL (Bruker, 1997)'
_exptl_crystal_colour colourless
_exptl_crystal_density_diffrn 2.085
_exptl_crystal_density_meas ?
_exptl_crystal_density_method 'not measured'
_exptl_crystal_description needle
_exptl_crystal_F_000 324
_exptl_crystal_size_max 0.30
_exptl_crystal_size_mid 0.30
_exptl_crystal_size_min 0.05
_refine_diff_density_max 0.46
_refine_diff_density_min -0.46
_refine_ls_extinction_method none
_refine_ls_goodness_of_fit_ref 1.127
_refine_ls_hydrogen_treatment refall
_refine_ls_matrix_type full
_refine_ls_number_parameters 95
_refine_ls_number_reflns 2437
_refine_ls_number_restraints 0
_refine_ls_restrained_S_all 1.127
_refine_ls_R_factor_all 0.023
_refine_ls_R_factor_gt 0.020
_refine_ls_shift/su_max 0.001
_refine_ls_shift/su_mean 0.000
_refine_ls_structure_factor_coef Fsqd
_refine_ls_weighting_details 'w = 1/[\s^2^(Fo^2^)+(0.0243P)^2^+0.1327P] where P=(Fo^2^+2Fc^2^)/3'
_refine_ls_weighting_scheme calc
_refine_ls_wR_factor_gt 0.050
_refine_ls_wR_factor_ref 0.051
_reflns_number_gt 2269
_reflns_number_total 2437
_reflns_threshold_expression I>2\s(I)
_cod_data_source_file fa1003.cif
_cod_data_source_block I
_cod_depositor_comments
;
The following automatic conversions were performed:

'_exptl_crystal_density_meas' value 'not measured' was changed to '?'
- the value is perceived as not measured.

Automatic conversion script
Id: cif_fix_values 3008 2015-01-20 13:52:24Z robertas 
;
_cod_original_sg_symbol_H-M 'P 2/c'
_cod_database_code 2013129
_cod_database_fobs_code 2013129

loop_
_symmetry_equiv_pos_as_xyz
'x, y, z'
'-x, y, -z+1/2'
'-x, -y, -z'
'x, -y, z-1/2'

loop_
_atom_site_label
_atom_site_fract_x
_atom_site_fract_y
_atom_site_fract_z
_atom_site_U_iso_or_equiv
_atom_site_adp_type
_atom_site_calc_flag
_atom_site_refinement_flags
_atom_site_occupancy
_atom_site_disorder_assembly
_atom_site_disorder_group
_atom_site_type_symbol
Ca 0.5000 0.62721(3) 0.7500 0.00513(4) Uani d S 1 . . Ca
P 0.343703(14) 0.17674(3) 0.56411(2) 0.00451(5) Uani d . 1 . . P
O1 0.33000(5) 0.29770(11) 0.74984(8) 0.00899(10) Uani d . 1 . . O
O2 0.43088(4) 0.31788(10) 0.51300(8) 0.00683(9) Uani d . 1 . . O
O3 0.36304(4) -0.09412(10) 0.58582(8) 0.00675(9) Uani d . 1 . . O
O4 0.10402(5) -0.08230(12) 0.42695(11) 0.01598(12) Uani d . 1 . . O
O5 0.06497(6) 0.29509(13) 0.49758(12) 0.02018(14) Uani d . 1 . . O
C1 0.12295(6) 0.13518(14) 0.43952(10) 0.00783(11) Uani d . 1 . . C
C2 0.21758(6) 0.24532(13) 0.39090(10) 0.00736(11) Uani d . 1 . . C
H1 0.3395(15) 0.224(4) 0.848(3) 0.037(5) Uiso d . 1 . . H
H5 0.0154(15) 0.218(3) 0.527(3) 0.037(5) Uiso d . 1 . . H
H21 0.2118(11) 0.411(2) 0.3881(19) 0.011(3) Uiso d . 1 . . H
H22 0.2218(12) 0.184(3) 0.265(2) 0.019(3) Uiso d . 1 . . H

loop_
_atom_site_aniso_label
_atom_site_aniso_U_11
_atom_site_aniso_U_22
_atom_site_aniso_U_33
_atom_site_aniso_U_12
_atom_site_aniso_U_13
_atom_site_aniso_U_23
Ca 0.00590(8) 0.00496(8) 0.00459(8) 0.000 0.00158(6) 0.000
P 0.00465(8) 0.00449(8) 0.00446(8) -0.00022(5) 0.00139(5) 0.00005(5)
O1 0.0142(2) 0.0082(2) 0.0052(2) 0.00283(17) 0.00380(18) 0.00008(17)
O2 0.0064(2) 0.0070(2) 0.0074(2) -0.00191(15) 0.00231(16) 0.00024(16)
O3 0.0081(2) 0.0048(2) 0.0073(2) 0.00050(15) 0.00212(16) 0.00026(16)
O4 0.0128(3) 0.0112(3) 0.0270(3) -0.00421(19) 0.0106(2) -0.0045(2)
O5 0.0165(3) 0.0109(3) 0.0407(4) 0.0004(2) 0.0205(3) -0.0008(3)
C1 0.0054(3) 0.0101(3) 0.0075(3) 0.00027(19) 0.0010(2) 0.0009(2)
C2 0.0056(3) 0.0092(3) 0.0071(3) -0.00015(19) 0.0015(2) 0.0018(2)

loop_
_atom_type_symbol
_atom_type_description
_atom_type_scat_dispersion_real
_atom_type_scat_dispersion_imag
_atom_type_scat_source
C C 0.0033 0.0016 'International Tables Vol C Tables 4.2.6.8 and 6.1.1.4'
H H 0.0000 0.0000 'International Tables Vol C Tables 4.2.6.8 and 6.1.1.4'
O O 0.0106 0.0060 'International Tables Vol C Tables 4.2.6.8 and 6.1.1.4'
P P 0.1023 0.0942 'International Tables Vol C Tables 4.2.6.8 and 6.1.1.4'
Ca Ca 0.2262 0.3064 'International Tables Vol C Tables 4.2.6.8 and 6.1.1.4'

loop_
_geom_angle_atom_site_label_1
_geom_angle_atom_site_label_2
_geom_angle_atom_site_label_3
_geom_angle_site_symmetry_1
_geom_angle_site_symmetry_3
_geom_angle
_geom_angle_publ_flag
O2 Ca O2 4_566 3_666 165.34(3) no
O2 Ca O3 4_566 1_565 85.94(3) no
O2 Ca O3 3_666 1_565 84.70(3) no
O3 Ca O3 2_666 1_565 100.50(4) no
O2 Ca O2 4_566 . 121.82(2) no
O2 Ca O2 3_666 . 69.66(3) no
O3 Ca O2 2_666 . 151.99(2) no
O3 Ca O2 1_565 . 91.02(3) no
O2 Ca O2 . 2_656 90.47(4) no
O2 Ca O1 4_566 . 67.01(3) no
O2 Ca O1 3_666 . 123.54(2) no
O3 Ca O1 2_666 . 150.34(2) no
O3 Ca O1 1_565 . 86.71(3) no
O2 Ca O1 . . 54.81(3) no
O2 Ca O1 . 2_656 71.48(3) no
O1 Ca O1 . 2_656 101.21(3) no
O2 P O3 . . 114.86(3) yes
O2 P O1 . . 106.03(4) yes
O3 P O1 . . 112.47(3) yes
O2 P C2 . . 108.24(4) yes
O3 P C2 . . 111.75(3) yes
O1 P C2 . . 102.63(4) yes
P O1 Ca . . 89.49(3) no
P O1 H1 . . 122.3(14) no
Ca O1 H1 . . 113.5(13) no
P O2 Ca . 3_666 139.01(4) no
P O2 Ca . . 109.62(3) no
Ca O2 Ca 3_666 . 110.34(3) no
P O3 Ca . 1_545 139.51(3) no
C1 O5 H5 . . 107.2(13) no
O4 C1 O5 . . 124.27(7) yes
O4 C1 C2 . . 122.61(7) yes
O5 C1 C2 . . 113.11(7) yes
C1 C2 P . . 112.86(5) yes
C1 C2 H21 . . 109.9(8) no
P C2 H21 . . 106.1(8) no
C1 C2 H22 . . 110.4(8) no
P C2 H22 . . 107.6(8) no
H21 C2 H22 . . 109.9(12) no

loop_
_geom_bond_atom_site_label_1
_geom_bond_atom_site_label_2
_geom_bond_site_symmetry_2
_geom_bond_distance
_geom_bond_publ_flag
Ca O2 3_666 2.3740(8) yes
Ca O3 1_565 2.4039(8) yes
Ca O2 . 2.4229(8) yes
Ca O1 . 2.8639(8) yes
Ca Ca 3_666 3.9376(10) yes
Ca Ca 1_565 5.5160(11) yes
P O2 . 1.5095(6) yes
P O3 . 1.5160(8) yes
P O1 . 1.5758(7) yes
P C2 . 1.8098(10) yes
O1 H1 . 0.81(2) no
O4 C1 . 1.2229(11) yes
O5 C1 . 1.3091(10) yes
O5 H5 . 0.85(2) no
C1 C2 . 1.5053(10) yes
C2 H21 . 0.920(14) no
C2 H22 . 0.999(15) no

loop_
_geom_hbond_atom_site_label_D
_geom_hbond_atom_site_label_H
_geom_hbond_atom_site_label_A
_geom_hbond_site_symmetry_A
_geom_hbond_distance_DH
_geom_hbond_distance_HA
_geom_hbond_distance_DA
_geom_hbond_angle_DHA
O1 H1 O3 4_556 0.81(2) 1.83(2) 2.637(2) 173(2)
O5 H5 O4 3_556 0.85(2) 1.84(2) 2.687(2) 173(2)
C2 H21 O1 4_565 0.92(2) 2.62(2) 3.231(2) 124.0(10)
C2 H22 O3 4 1.00(2) 2.60(2) 3.426(2) 140.0(10)
C2 H22 O4 4 1.00(2) 2.60(2) 3.432(2) 142.0(10)

loop_
_geom_torsion_atom_site_label_1
_geom_torsion_atom_site_label_2
_geom_torsion_atom_site_label_3
_geom_torsion_atom_site_label_4
_geom_torsion_site_symmetry_1
_geom_torsion_site_symmetry_4
_geom_torsion
_geom_torsion_publ_flag
O2 P O1 Ca . . -1.80(3) no
O3 P O1 Ca . . 124.51(3) no
C2 P O1 Ca . . -115.25(3) no
O2 Ca O1 P 4_566 . -178.13(3) no
O2 Ca O1 P 3_666 . 13.46(3) no
O3 Ca O1 P 2_666 . -159.57(3) no
O3 Ca O1 P 1_565 . 94.88(3) no
O2 Ca O1 P . . 1.32(2) no
O2 Ca O1 P 2_656 . -102.97(3) no
O1 Ca O1 P 2_656 . -56.28(3) no
Ca Ca O1 P 3_666 . 7.38(2) no
Ca Ca O1 P 3_667 . -139.45(3) no
O3 P O2 Ca . 3_666 70.79(6) no
O1 P O2 Ca . 3_666 -164.36(5) no
C2 P O2 Ca . 3_666 -54.84(6) no
Ca P O2 Ca . 3_666 -166.61(7) no
O3 P O2 Ca . . -122.59(4) no
O1 P O2 Ca . . 2.25(4) no
C2 P O2 Ca . . 111.77(4) no
O2 Ca O2 P 4_566 . -0.86(4) no
O2 Ca O2 P 3_666 . -170.68(5) no
O3 Ca O2 P 2_666 . 158.37(3) no
O3 Ca O2 P 1_565 . -86.71(4) no
O2 Ca O2 P 2_656 . 65.32(3) no
O1 Ca O2 P . . -1.46(2) no
O1 Ca O2 P 2_656 . 117.69(4) no
Ca Ca O2 P 3_666 . -170.68(5) no
Ca Ca O2 P 3_667 . 35.63(3) no
O2 Ca O2 Ca 4_566 3_666 169.82(4) no
O2 Ca O2 Ca 3_666 3_666 0.03(9) no
O3 Ca O2 Ca 2_666 3_666 -30.95(5) no
O3 Ca O2 Ca 1_565 3_666 83.97(3) no
O2 Ca O2 Ca 2_656 3_666 -124.00(3) no
O1 Ca O2 Ca . 3_666 169.22(3) no
O1 Ca O2 Ca 2_656 3_666 -71.63(3) no
Ca Ca O2 Ca 3_667 3_666 -153.686(18) no
O2 P O3 Ca . 1_545 51.38(6) no
O1 P O3 Ca . 1_545 -70.01(6) no
C2 P O3 Ca . 1_545 175.17(4) no
Ca P O3 Ca . 1_545 0.99(6) no
O4 C1 C2 P . . -72.14(9) yes
O5 C1 C2 P . . 107.20(7) yes
O2 P C2 C1 . . -173.82(5) yes
O3 P C2 C1 . . 58.74(6) yes
O1 P C2 C1 . . -62.00(6) yes
Ca P C2 C1 . . -126.31(5) no
